data_2021095
loop_
_publ_author_name
'Eghbali Toularoud, Mahsa'
'Pourayoubi, Mehrdad'
'Du\<sek, Michal'
'Eigner, V\'aclav'
'Damodaran, Krishnan'

_publ_section_title
;
 Chiral one-dimensional hydrogen-bonded architectures constructed from
 single-enantiomer phosphoric triamides
;
_journal_coeditor_code QS3068
_journal_issue 5
_journal_name_full 'Acta Crystallographica Section C'
_journal_page_first 608
_journal_page_last 617
_journal_paper_doi 10.1107/S2053229618004734
_journal_volume 74
_journal_year 2018
_chemical_formula_iupac 'C23 H24 F2 N3 O2 P1'
_chemical_formula_moiety 'C23 H24 F2 N3 O2 P1'
_chemical_formula_sum 'C23 H24 F2 N3 O2 P'
_chemical_formula_weight 443.4
_chemical_name_systematic
'<i>N</i>-(2,6-Difluorobenzoyl)-<i>N</i>',<i>N</i>''-bis[(<i>R</i>)-(+)-\a-methylbenzyl]phosphoric triamide'
_space_group_IT_number 1
_symmetry_cell_setting triclinic
_symmetry_space_group_name_Hall 'P 1'
_symmetry_space_group_name_H-M 'P 1'
_cell_angle_alpha 77.3381(15)
_cell_angle_beta 75.6221(16)
_cell_angle_gamma 87.7313(16)
_cell_formula_units_Z 2
_cell_length_a 9.7524(2)
_cell_length_b 10.6117(2)
_cell_length_c 11.2510(2)
_cell_measurement_reflns_used 12269
_cell_measurement_temperature 95.00(10)
_cell_measurement_theta_max 69.22
_cell_measurement_theta_min 4.14
_cell_volume 1100.33(4)
_computing_cell_refinement
;
CrysAlis PRO (Rigaku OD, 2015)
;
_computing_data_collection
;
CrysAlis PRO (Rigaku OD, 2015)
;
_computing_data_reduction
;
CrysAlis PRO (Rigaku OD, 2015)
;
_computing_molecular_graphics
;
<i>CrystalExplorer</i> (Wolff <i>et al</i>., 2013)
;
_computing_publication_material
;
JANA2006 (Version 24/09/2015; Pet\<r\'i\<cek <i>et al.</i>,  2014),
<i>SUPERFLIP</i> (Palatinus & Chapuis, 2007) and
<i>MCE2005</i> (Rohl\'icek & Hus\'ak, 2007)
;
_computing_structure_refinement
;
JANA2006 (Version 24/09/2015; Pet\<r\'i\<cek <i>et al.</i>,  2014)
;
_computing_structure_solution
;
JANA2006 (Version 24/09/2015; Pet\<r\'i\<cek <i>et al.</i>,  2014)
;
_diffrn_ambient_temperature 95
_diffrn_detector_area_resol_mean 5.2027
_diffrn_measured_fraction_theta_full 0.98
_diffrn_measured_fraction_theta_max 0.98
_diffrn_measurement_device 'four-circle diffractometer'
_diffrn_measurement_device_type 'Agilent SuperNova Dual Source diffractometer with an AtlasS2 detector'
_diffrn_measurement_method '\w scans'
_diffrn_radiation_monochromator mirror
_diffrn_radiation_source 'X-ray tube'
_diffrn_radiation_type 'Cu K\a'
_diffrn_radiation_wavelength 1.54184
_diffrn_reflns_av_R_equivalents 0.0344
_diffrn_reflns_limit_h_max 11
_diffrn_reflns_limit_h_min -10
_diffrn_reflns_limit_k_max 12
_diffrn_reflns_limit_k_min -12
_diffrn_reflns_limit_l_max 13
_diffrn_reflns_limit_l_min -13
_diffrn_reflns_number 16006
_diffrn_reflns_theta_full 69.37
_diffrn_reflns_theta_max 69.37
_diffrn_reflns_theta_min 4.15
_exptl_absorpt_coefficient_mu 1.464
_exptl_absorpt_correction_T_max 0.917
_exptl_absorpt_correction_T_min 0.774
_exptl_absorpt_correction_type analytical
_exptl_absorpt_process_details
;
(CrysAlis PRO; Rigaku OD, 2015)
;
_exptl_crystal_colour colourless
_exptl_crystal_density_diffrn 1.3384
_exptl_crystal_description prism
_exptl_crystal_F_000 464
_exptl_crystal_size_max 0.291
_exptl_crystal_size_mid 0.091
_exptl_crystal_size_min 0.067
_refine_diff_density_max 0.17
_refine_diff_density_min -0.22
_refine_ls_abs_structure_details ' 3604 of Friedel pairs used in the refinement'
_refine_ls_abs_structure_Flack -0.014(14)
_refine_ls_extinction_method none
_refine_ls_goodness_of_fit_ref 1.50
_refine_ls_hydrogen_treatment mixed
_refine_ls_number_constraints 177
_refine_ls_number_parameters 578
_refine_ls_number_reflns 7660
_refine_ls_number_restraints 6
_refine_ls_R_factor_all 0.0404
_refine_ls_R_factor_gt 0.0394
_refine_ls_shift/su_max 0.0296
_refine_ls_shift/su_mean 0.0010
_refine_ls_structure_factor_coef Fsqd
_refine_ls_weighting_details w=1/(\s^2^(I)+0.0016I^2^)
_refine_ls_weighting_scheme sigma
_refine_ls_wR_factor_gt 0.0970
_refine_ls_wR_factor_ref 0.0980
_reflns_number_gt 7383
_reflns_number_total 7660
_reflns_threshold_expression I>3\s(I)
_cod_data_source_file qs3068sup1.cif
_cod_data_source_block II
_cod_original_formula_sum 'C23 H24 F2 N3 O2 P1'
_cod_database_code 2021095

loop_
_space_group_symop_id
_space_group_symop_operation_xyz
1 x,y,z

loop_
_atom_site_type_symbol
_atom_site_label
_atom_site_fract_x
_atom_site_fract_y
_atom_site_fract_z
_atom_site_U_iso_or_equiv
_atom_site_adp_type
_atom_site_calc_flag
_atom_site_occupancy
P P1a 0.56995(6) 0.29619(5) 0.11407(5) 0.01258(15) Uani d 1
P P1b 0.06956(6) 0.29985(5) 0.12175(5) 0.01314(15) Uani d 1
F F1a 0.49063(16) 0.69491(13) -0.06133(13) 0.0322(5) Uani d 1
F F2a 0.64829(18) 0.67228(15) 0.30505(13) 0.0384(6) Uani d 1
F F1b -0.03241(15) 0.67855(12) -0.06760(12) 0.0244(4) Uani d 1
F F2b 0.14485(18) 0.70701(14) 0.27756(15) 0.0376(6) Uani d 1
O O1a 0.43627(16) 0.23908(13) 0.10831(13) 0.0161(5) Uani d 1
O O2a 0.74221(16) 0.51377(14) 0.12918(15) 0.0215(5) Uani d 1
O O1b -0.06848(16) 0.23999(13) 0.13222(13) 0.0171(5) Uani d 1
O O2b 0.24662(16) 0.53595(14) 0.10757(15) 0.0220(5) Uani d 1
N N1a 0.52918(19) 0.45461(16) 0.11171(16) 0.0156(5) Uani d 1
N N2a 0.62725(19) 0.23425(16) 0.23755(15) 0.0151(5) Uani d 1
N N3a 0.70464(19) 0.28615(17) -0.00128(16) 0.0161(5) Uani d 1
N N1b 0.02925(19) 0.45795(17) 0.11576(17) 0.0170(6) Uani d 1
N N2b 0.14445(19) 0.24619(16) 0.23590(16) 0.0156(5) Uani d 1
N N3b 0.1948(2) 0.28665(18) 0.00034(16) 0.0175(6) Uani d 1
C C1a 0.6214(2) 0.5421(2) 0.12087(19) 0.0164(6) Uani d 1
C C2a 0.5677(2) 0.6759(2) 0.1237(2) 0.0201(7) Uani d 1
C C3a 0.5037(3) 0.7481(2) 0.0341(2) 0.0263(8) Uani d 1
C C4a 0.4576(3) 0.8722(2) 0.0364(3) 0.0398(10) Uani d 1
C C5a 0.4753(3) 0.9279(2) 0.1307(3) 0.0465(11) Uani d 1
C C6a 0.5401(3) 0.8611(2) 0.2227(3) 0.0404(10) Uani d 1
C C7a 0.5858(3) 0.7377(2) 0.2164(2) 0.0283(8) Uani d 1
C C8a 0.5386(2) 0.21972(19) 0.36624(18) 0.0171(7) Uani d 1
C C9a 0.5444(3) 0.3396(2) 0.4199(2) 0.0258(8) Uani d 1
C C10a 0.5794(2) 0.10097(19) 0.45365(18) 0.0173(7) Uani d 1
C C11a 0.4765(3) 0.0426(2) 0.5600(2) 0.0256(7) Uani d 1
C C12a 0.5104(3) -0.0605(2) 0.6464(2) 0.0330(8) Uani d 1
C C13a 0.6473(3) -0.1063(2) 0.6292(2) 0.0312(8) Uani d 1
C C14a 0.7496(3) -0.0495(2) 0.5234(2) 0.0285(8) Uani d 1
C C15a 0.7155(2) 0.0531(2) 0.4358(2) 0.0224(7) Uani d 1
C C16a 0.6926(2) 0.27494(19) -0.12562(18) 0.0167(6) Uani d 1
C C17a 0.7548(3) 0.1462(2) -0.1518(2) 0.0234(7) Uani d 1
C C18a 0.7592(2) 0.38947(19) -0.22965(19) 0.0176(7) Uani d 1
C C19a 0.8193(2) 0.4951(2) -0.2049(2) 0.0212(7) Uani d 1
C C20a 0.8750(3) 0.5991(2) -0.3023(2) 0.0275(8) Uani d 1
C C21a 0.8718(3) 0.6005(2) -0.4246(2) 0.0275(8) Uani d 1
C C22a 0.8103(3) 0.4961(2) -0.4499(2) 0.0272(8) Uani d 1
C C23a 0.7555(2) 0.3923(2) -0.3536(2) 0.0235(7) Uani d 1
C C1b 0.1223(2) 0.5539(2) 0.10859(18) 0.0166(7) Uani d 1
C C2b 0.0578(2) 0.68541(19) 0.1059(2) 0.0177(7) Uani d 1
C C3b -0.0204(2) 0.7421(2) 0.02101(19) 0.0187(7) Uani d 1
C C4b -0.0835(3) 0.8603(2) 0.0210(2) 0.0246(7) Uani d 1
C C5b -0.0678(3) 0.9280(2) 0.1089(2) 0.0281(8) Uani d 1
C C6b 0.0107(3) 0.8774(2) 0.1950(2) 0.0327(9) Uani d 1
C C7b 0.0715(3) 0.7579(2) 0.1917(2) 0.0246(8) Uani d 1
C C8b 0.0778(2) 0.24297(19) 0.36791(18) 0.0178(7) Uani d 1
C C9b 0.1309(3) 0.3555(2) 0.4108(2) 0.0253(7) Uani d 1
C C10b 0.1009(2) 0.1136(2) 0.45054(19) 0.0178(7) Uani d 1
C C11b 0.0436(3) 0.0910(2) 0.5800(2) 0.0260(7) Uani d 1
C C12b 0.0627(3) -0.0255(2) 0.6578(2) 0.0277(8) Uani d 1
C C13b 0.1401(3) -0.1223(2) 0.6088(2) 0.0270(8) Uani d 1
C C14b 0.1980(3) -0.1008(2) 0.4801(2) 0.0267(8) Uani d 1
C C15b 0.1790(2) 0.0156(2) 0.40209(19) 0.0218(7) Uani d 1
C C16b 0.1742(2) 0.3030(2) -0.12632(19) 0.0214(7) Uani d 1
C C17b 0.2172(3) 0.1792(2) -0.1735(2) 0.0365(9) Uani d 1
C C18b 0.2550(2) 0.4184(2) -0.21891(19) 0.0196(7) Uani d 1
C C19b 0.2153(3) 0.4637(2) -0.3311(2) 0.0269(8) Uani d 1
C C20b 0.2915(3) 0.5613(2) -0.4233(2) 0.0337(9) Uani d 1
C C21b 0.4089(3) 0.6167(2) -0.4052(2) 0.0334(9) Uani d 1
C C22b 0.4476(3) 0.5742(2) -0.2924(2) 0.0298(8) Uani d 1
C C23b 0.3701(3) 0.4758(2) -0.1995(2) 0.0238(7) Uani d 1
H H1c4a 0.413696 0.919017 -0.027196 0.0478 Uiso d 1
H H1c5a 0.44259 1.013983 0.133401 0.0559 Uiso d 1
H H1c6a 0.552669 0.900101 0.288714 0.0484 Uiso d 1
H H1c8a 0.443119 0.208923 0.361198 0.0205 Uiso d 1
H H1c9a 0.487622 0.324487 0.504835 0.0309 Uiso d 1
H H2c9a 0.640552 0.357035 0.418827 0.0309 Uiso d 1
H H3c9a 0.508482 0.412272 0.36983 0.0309 Uiso d 1
H H1c11a 0.381568 0.074289 0.573319 0.0308 Uiso d 1
H H1c12a 0.438556 -0.100546 0.718595 0.0396 Uiso d 1
H H1c13a 0.671006 -0.17667 0.690061 0.0375 Uiso d 1
H H1c14a 0.844563 -0.081291 0.510522 0.0342 Uiso d 1
H H1c15a 0.786928 0.091158 0.362345 0.0269 Uiso d 1
H H1c16a 0.594075 0.276444 -0.12536 0.02 Uiso d 1
H H1c17a 0.742329 0.13601 -0.231136 0.028 Uiso d 1
H H2c17a 0.853919 0.145249 -0.154167 0.028 Uiso d 1
H H3c17a 0.707144 0.076649 -0.086357 0.028 Uiso d 1
H H1c19a 0.822149 0.496072 -0.12043 0.0254 Uiso d 1
H H1c20a 0.916377 0.671138 -0.284225 0.033 Uiso d 1
H H1c21a 0.911381 0.672317 -0.49121 0.033 Uiso d 1
H H1c22a 0.806024 0.496343 -0.53433 0.0327 Uiso d 1
H H1c23a 0.714082 0.320584 -0.372205 0.0282 Uiso d 1
H H1c4b -0.13747 0.895182 -0.038952 0.0295 Uiso d 1
H H1c5b -0.111496 1.010522 0.110254 0.0338 Uiso d 1
H H1c6b 0.022672 0.924411 0.255697 0.0392 Uiso d 1
H H1c8b -0.022252 0.252785 0.37658 0.0214 Uiso d 1
H H1c9b 0.07756 0.357345 0.494463 0.0303 Uiso d 1
H H2c9b 0.229297 0.344342 0.409801 0.0303 Uiso d 1
H H3c9b 0.119049 0.435372 0.354842 0.0303 Uiso d 1
H H1c11b -0.010042 0.157325 0.61581 0.0312 Uiso d 1
H H1c12b 0.021655 -0.039111 0.746554 0.0333 Uiso d 1
H H1c13b 0.153655 -0.202887 0.662869 0.0325 Uiso d 1
H H1c14b 0.251796 -0.167404 0.444865 0.0321 Uiso d 1
H H1c15b 0.220237 0.028844 0.31336 0.0262 Uiso d 1
H H1c16b 0.07572 0.319982 -0.121146 0.0257 Uiso d 1
H H1c17b 0.206173 0.190041 -0.257602 0.0438 Uiso d 1
H H2c17b 0.314294 0.16119 -0.172967 0.0438 Uiso d 1
H H3c17b 0.158091 0.108701 -0.119636 0.0438 Uiso d 1
H H1c19b 0.133719 0.426594 -0.344647 0.0323 Uiso d 1
H H1c20b 0.262897 0.590967 -0.500341 0.0404 Uiso d 1
H H1c21b 0.462776 0.683548 -0.469753 0.0401 Uiso d 1
H H1c22b 0.528053 0.612603 -0.278421 0.0358 Uiso d 1
H H1c23b 0.396857 0.447694 -0.121396 0.0286 Uiso d 1
H H1n1a 0.4466(15) 0.481(2) 0.103(3) 0.0187 Uiso d 1
H H1n2a 0.7166(11) 0.244(3) 0.228(2) 0.0182 Uiso d 1
H H1n3a 0.7867(15) 0.281(3) 0.015(2) 0.0193 Uiso d 1
H H1n1b -0.0566(14) 0.481(3) 0.115(3) 0.0204 Uiso d 1
H H1n2b 0.2351(10) 0.246(3) 0.217(2) 0.0187 Uiso d 1
H H1n3b 0.2793(15) 0.274(3) 0.011(3) 0.021 Uiso d 1

loop_
_atom_site_aniso_label
_atom_site_aniso_U_11
_atom_site_aniso_U_22
_atom_site_aniso_U_33
_atom_site_aniso_U_12
_atom_site_aniso_U_13
_atom_site_aniso_U_23
_atom_site_aniso_type_symbol
P1a 0.0123(2) 0.0121(2) 0.0137(2) 0.00083(16) -0.00338(18) -0.00343(17) P
P1b 0.0126(2) 0.0130(2) 0.0142(2) 0.00084(17) -0.00369(18) -0.00329(17) P
F1a 0.0372(8) 0.0269(7) 0.0317(7) -0.0001(6) -0.0154(6) 0.0032(6) F
F2a 0.0520(10) 0.0373(8) 0.0316(8) -0.0070(7) -0.0123(7) -0.0156(6) F
F1b 0.0331(8) 0.0215(6) 0.0225(6) 0.0036(5) -0.0126(5) -0.0070(5) F
F2b 0.0508(10) 0.0352(8) 0.0397(8) 0.0061(7) -0.0294(7) -0.0157(6) F
O1a 0.0147(7) 0.0156(7) 0.0189(7) 0.0006(5) -0.0045(6) -0.0053(5) O
O2a 0.0150(8) 0.0206(7) 0.0311(8) 0.0015(6) -0.0076(6) -0.0082(6) O
O1b 0.0155(7) 0.0160(7) 0.0205(7) 0.0007(5) -0.0050(6) -0.0047(5) O
O2b 0.0155(8) 0.0214(8) 0.0301(8) -0.0001(6) -0.0071(6) -0.0060(6) O
N1a 0.0123(9) 0.0147(8) 0.0208(8) 0.0016(6) -0.0055(7) -0.0047(6) N
N2a 0.0124(9) 0.0176(8) 0.0146(8) 0.0003(6) -0.0027(7) -0.0026(6) N
N3a 0.0134(9) 0.0203(8) 0.0157(8) 0.0024(7) -0.0048(7) -0.0055(6) N
N1b 0.0115(9) 0.0162(8) 0.0242(8) 0.0008(7) -0.0062(7) -0.0047(7) N
N2b 0.0122(9) 0.0200(8) 0.0145(8) 0.0018(7) -0.0027(7) -0.0045(6) N
N3b 0.0139(9) 0.0251(9) 0.0144(8) 0.0017(7) -0.0049(7) -0.0047(7) N
C1a 0.0167(11) 0.0160(9) 0.0157(9) 0.0005(8) -0.0032(8) -0.0022(7) C
C2a 0.0172(11) 0.0145(10) 0.0261(11) -0.0016(8) 0.0008(8) -0.0059(8) C
C3a 0.0219(12) 0.0180(10) 0.0337(12) -0.0011(9) -0.0025(10) 0.0009(9) C
C4a 0.0305(15) 0.0163(12) 0.0611(18) 0.0017(10) -0.0012(13) 0.0042(11) C
C5a 0.0372(16) 0.0127(11) 0.073(2) 0.0004(10) 0.0163(14) -0.0083(12) C
C6a 0.0393(16) 0.0259(13) 0.0505(17) -0.0107(11) 0.0131(13) -0.0226(12) C
C7a 0.0271(13) 0.0231(11) 0.0310(12) -0.0069(9) 0.0041(10) -0.0096(9) C
C8a 0.0160(11) 0.0189(10) 0.0162(10) 0.0015(8) -0.0036(8) -0.0042(8) C
C9a 0.0404(14) 0.0202(11) 0.0187(10) 0.0051(9) -0.0088(9) -0.0074(8) C
C10a 0.0206(11) 0.0170(10) 0.0159(9) -0.0007(8) -0.0064(8) -0.0046(8) C
C11a 0.0238(12) 0.0271(11) 0.0221(10) -0.0008(9) -0.0016(9) -0.0016(8) C
C12a 0.0342(15) 0.0308(13) 0.0250(12) -0.0021(10) -0.0008(10) 0.0059(9) C
C13a 0.0369(14) 0.0241(12) 0.0300(12) -0.0001(10) -0.0133(11) 0.0056(9) C
C14a 0.0257(13) 0.0235(11) 0.0340(12) 0.0001(9) -0.0103(10) 0.0020(9) C
C15a 0.0205(11) 0.0205(10) 0.0239(11) 0.0001(8) -0.0054(9) 0.0001(8) C
C16a 0.0163(11) 0.0197(10) 0.0154(9) 0.0004(8) -0.0052(8) -0.0053(8) C
C17a 0.0303(13) 0.0169(10) 0.0200(10) -0.0007(9) 0.0003(9) -0.0051(8) C
C18a 0.0173(11) 0.0169(10) 0.0178(10) 0.0039(8) -0.0045(8) -0.0030(8) C
C19a 0.0221(11) 0.0216(10) 0.0199(10) -0.0005(8) -0.0055(9) -0.0043(8) C
C20a 0.0306(13) 0.0225(11) 0.0284(12) -0.0042(9) -0.0055(10) -0.0045(9) C
C21a 0.0296(13) 0.0227(11) 0.0244(11) 0.0003(9) -0.0035(9) 0.0034(9) C
C22a 0.0339(13) 0.0281(11) 0.0182(10) 0.0015(9) -0.0072(9) -0.0011(9) C
C23a 0.0279(12) 0.0229(11) 0.0208(10) -0.0008(9) -0.0085(9) -0.0036(8) C
C1b 0.0162(11) 0.0170(10) 0.0169(9) 0.0003(8) -0.0044(8) -0.0037(8) C
C2b 0.0165(11) 0.0153(10) 0.0210(10) -0.0016(8) -0.0034(8) -0.0040(8) C
C3b 0.0205(11) 0.0163(10) 0.0187(10) -0.0025(8) -0.0033(8) -0.0035(8) C
C4b 0.0262(13) 0.0167(10) 0.0277(11) 0.0014(8) -0.0058(9) 0.0006(8) C
C5b 0.0312(14) 0.0148(10) 0.0355(12) 0.0013(9) -0.0024(10) -0.0060(9) C
C6b 0.0413(15) 0.0239(12) 0.0362(13) -0.0004(10) -0.0082(11) -0.0150(10) C
C7b 0.0291(13) 0.0215(11) 0.0266(11) -0.0016(9) -0.0108(10) -0.0076(9) C
C8b 0.0174(11) 0.0214(10) 0.0152(9) 0.0030(8) -0.0028(8) -0.0068(8) C
C9b 0.0348(14) 0.0224(11) 0.0218(10) 0.0042(9) -0.0100(9) -0.0086(8) C
C10b 0.0147(10) 0.0232(11) 0.0168(10) -0.0027(8) -0.0060(8) -0.0041(8) C
C11b 0.0257(12) 0.0324(12) 0.0180(10) 0.0021(9) -0.0011(9) -0.0065(9) C
C12b 0.0297(13) 0.0342(12) 0.0160(10) -0.0052(10) -0.0030(9) -0.0004(9) C
C13b 0.0306(13) 0.0245(11) 0.0251(11) -0.0062(9) -0.0110(10) 0.0025(9) C
C14b 0.0350(14) 0.0210(11) 0.0238(11) 0.0007(9) -0.0062(10) -0.0053(8) C
C15b 0.0263(12) 0.0216(10) 0.0173(10) -0.0013(8) -0.0037(8) -0.0052(8) C
C16b 0.0211(11) 0.0300(12) 0.0155(10) -0.0014(9) -0.0064(8) -0.0071(8) C
C17b 0.0572(18) 0.0270(12) 0.0246(12) -0.0130(11) -0.0025(11) -0.0104(9) C
C18b 0.0225(12) 0.0200(10) 0.0174(10) 0.0066(8) -0.0055(8) -0.0070(8) C
C19b 0.0393(15) 0.0257(11) 0.0202(10) 0.0065(10) -0.0127(10) -0.0094(9) C
C20b 0.0564(18) 0.0265(12) 0.0196(11) 0.0109(11) -0.0132(11) -0.0054(9) C
C21b 0.0483(17) 0.0204(11) 0.0224(11) 0.0043(10) 0.0021(11) 0.0017(9) C
C22b 0.0282(13) 0.0240(11) 0.0323(12) 0.0013(10) -0.0036(10) -0.0002(9) C
C23b 0.0249(12) 0.0247(11) 0.0194(10) 0.0021(9) -0.0067(9) 0.0017(8) C

loop_
_atom_type_symbol
_atom_type_scat_dispersion_real
_atom_type_scat_dispersion_imag
_atom_type_scat_source
C 0.0181 0.0091 'International Tables Vol C tables 4.2.6.8 and 6.1.1.1'
H 0.0 0.0 'International Tables Vol C tables 4.2.6.8 and 6.1.1.1'
F 0.0727 0.0534 'International Tables Vol C tables 4.2.6.8 and 6.1.1.1'
N 0.0311 0.0180 'International Tables Vol C tables 4.2.6.8 and 6.1.1.1'
O 0.0492 0.0322 'International Tables Vol C tables 4.2.6.8 and 6.1.1.1'
P 0.2955 0.4335 'International Tables Vol C tables 4.2.6.8 and 6.1.1.1'

loop_
_geom_angle_atom_site_label_1
_geom_angle_atom_site_label_2
_geom_angle_atom_site_label_3
_geom_angle
_geom_angle_publ_flag
O1a P1a N1a 103.29(9) y
O1a P1a N2a 115.49(8) y
O1a P1a N3a 115.08(10) y
N1a P1a N2a 109.87(10) y
N1a P1a N3a 109.77(8) y
N2a P1a N3a 103.37(9) y
O1b P1b N1b 102.89(9) y
O1b P1b N2b 116.28(8) y
O1b P1b N3b 116.30(10) y
N1b P1b N2b 109.74(10) y
N1b P1b N3b 109.71(9) y
N2b P1b N3b 101.94(10) y
P1a N1a C1a 123.03(15) y
P1a N1a H1n1a 118.7(18) ?
C1a N1a H1n1a 118.3(18) ?
P1a N2a C8a 122.96(14) y
P1a N2a H1n2a 114.9(17) ?
C8a N2a H1n2a 116.2(18) ?
P1a N3a C16a 123.75(16) y
P1a N3a H1n3a 116.7(17) ?
C16a N3a H1n3a 119.4(18) ?
P1b N1b C1b 125.57(16) y
P1b N1b H1n1b 118.1(18) ?
C1b N1b H1n1b 116.3(18) ?
P1b N2b C8b 124.36(15) y
P1b N2b H1n2b 116.7(17) ?
C8b N2b H1n2b 115.1(18) ?
P1b N3b C16b 123.82(16) y
P1b N3b H1n3b 117.7(19) ?
C16b N3b H1n3b 118.4(18) ?
O2a C1a N1a 122.3(2) ?
O2a C1a C2a 120.9(2) ?
N1a C1a C2a 116.76(19) ?
C1a C2a C3a 123.5(2) ?
C1a C2a C7a 120.6(2) ?
C3a C2a C7a 115.8(2) ?
F1a C3a C2a 118.0(2) ?
F1a C3a C4a 119.0(2) ?
C2a C3a C4a 122.9(3) ?
C3a C4a C5a 119.1(3) ?
C3a C4a H1c4a 120.45 ?
C5a C4a H1c4a 120.46 ?
C4a C5a C6a 120.8(2) ?
C4a C5a H1c5a 119.58 ?
C6a C5a H1c5a 119.59 ?
C5a C6a C7a 118.2(3) ?
C5a C6a H1c6a 120.88 ?
C7a C6a H1c6a 120.88 ?
F2a C7a C2a 118.2(2) ?
F2a C7a C6a 118.7(3) ?
C2a C7a C6a 123.1(3) ?
N2a C8a C9a 112.49(16) ?
N2a C8a C10a 111.31(16) ?
N2a C8a H1c8a 106.17 ?
C9a C8a C10a 109.74(18) ?
C9a C8a H1c8a 107.86 ?
C10a C8a H1c8a 109.12 ?
C8a C9a H1c9a 109.47 ?
C8a C9a H2c9a 109.47 ?
C8a C9a H3c9a 109.47 ?
H1c9a C9a H2c9a 109.48 ?
H1c9a C9a H3c9a 109.47 ?
H2c9a C9a H3c9a 109.48 ?
C8a C10a C11a 118.23(19) ?
C8a C10a C15a 122.90(16) ?
C11a C10a C15a 118.77(19) ?
C10a C11a C12a 120.5(2) ?
C10a C11a H1c11a 119.75 ?
C12a C11a H1c11a 119.75 ?
C11a C12a C13a 120.4(2) ?
C11a C12a H1c12a 119.79 ?
C13a C12a H1c12a 119.8 ?
C12a C13a C14a 119.4(2) ?
C12a C13a H1c13a 120.29 ?
C14a C13a H1c13a 120.3 ?
C13a C14a C15a 120.3(2) ?
C13a C14a H1c14a 119.85 ?
C15a C14a H1c14a 119.85 ?
C10a C15a C14a 120.59(18) ?
C10a C15a H1c15a 119.7 ?
C14a C15a H1c15a 119.71 ?
N3a C16a C17a 109.06(17) ?
N3a C16a C18a 113.06(18) ?
N3a C16a H1c16a 108.25 ?
C17a C16a C18a 112.13(16) ?
C17a C16a H1c16a 109.25 ?
C18a C16a H1c16a 104.91 ?
C16a C17a H1c17a 109.47 ?
C16a C17a H2c17a 109.47 ?
C16a C17a H3c17a 109.47 ?
H1c17a C17a H2c17a 109.47 ?
H1c17a C17a H3c17a 109.46 ?
H2c17a C17a H3c17a 109.48 ?
C16a C18a C19a 122.2(2) ?
C16a C18a C23a 119.5(2) ?
C19a C18a C23a 118.25(18) ?
C18a C19a C20a 120.2(2) ?
C18a C19a H1c19a 119.9 ?
C20a C19a H1c19a 119.91 ?
C19a C20a C21a 121.1(2) ?
C19a C20a H1c20a 119.45 ?
C21a C20a H1c20a 119.45 ?
C20a C21a C22a 119.1(2) ?
C20a C21a H1c21a 120.44 ?
C22a C21a H1c21a 120.43 ?
C21a C22a C23a 120.0(2) ?
C21a C22a H1c22a 120.01 ?
C23a C22a H1c22a 120 ?
C18a C23a C22a 121.4(2) ?
C18a C23a H1c23a 119.33 ?
C22a C23a H1c23a 119.32 ?
O2b C1b N1b 123.66(19) ?
O2b C1b C2b 121.8(2) ?
N1b C1b C2b 114.51(19) ?
C1b C2b C3b 123.3(2) ?
C1b C2b C7b 121.3(2) ?
C3b C2b C7b 115.4(2) ?
F1b C3b C2b 118.00(19) ?
F1b C3b C4b 118.5(2) ?
C2b C3b C4b 123.5(2) ?
C3b C4b C5b 118.9(2) ?
C3b C4b H1c4b 120.55 ?
C5b C4b H1c4b 120.55 ?
C4b C5b C6b 120.3(2) ?
C4b C5b H1c5b 119.82 ?
C6b C5b H1c5b 119.83 ?
C5b C6b C7b 118.6(3) ?
C5b C6b H1c6b 120.69 ?
C7b C6b H1c6b 120.7 ?
F2b C7b C2b 118.1(2) ?
F2b C7b C6b 118.7(2) ?
C2b C7b C6b 123.2(2) ?
N2b C8b C9b 111.10(16) ?
N2b C8b C10b 110.97(17) ?
N2b C8b H1c8b 107.94 ?
C9b C8b C10b 111.28(19) ?
C9b C8b H1c8b 107.62 ?
C10b C8b H1c8b 107.75 ?
C8b C9b H1c9b 109.47 ?
C8b C9b H2c9b 109.47 ?
C8b C9b H3c9b 109.47 ?
H1c9b C9b H2c9b 109.48 ?
H1c9b C9b H3c9b 109.47 ?
H2c9b C9b H3c9b 109.48 ?
C8b C10b C11b 119.68(19) ?
C8b C10b C15b 122.50(17) ?
C11b C10b C15b 117.82(19) ?
C10b C11b C12b 121.1(2) ?
C10b C11b H1c11b 119.44 ?
C12b C11b H1c11b 119.44 ?
C11b C12b C13b 120.6(2) ?
C11b C12b H1c12b 119.67 ?
C13b C12b H1c12b 119.68 ?
C12b C13b C14b 118.8(2) ?
C12b C13b H1c13b 120.61 ?
C14b C13b H1c13b 120.61 ?
C13b C14b C15b 120.7(2) ?
C13b C14b H1c14b 119.66 ?
C15b C14b H1c14b 119.66 ?
C10b C15b C14b 120.92(19) ?
C10b C15b H1c15b 119.54 ?
C14b C15b H1c15b 119.54 ?
N3b C16b C17b 108.99(18) ?
N3b C16b C18b 113.5(2) ?
N3b C16b H1c16b 107.25 ?
C17b C16b C18b 110.12(17) ?
C17b C16b H1c16b 110.84 ?
C18b C16b H1c16b 106.06 ?
C16b C17b H1c17b 109.47 ?
C16b C17b H2c17b 109.47 ?
C16b C17b H3c17b 109.47 ?
H1c17b C17b H2c17b 109.48 ?
H1c17b C17b H3c17b 109.46 ?
H2c17b C17b H3c17b 109.47 ?
C16b C18b C19b 118.2(2) ?
C16b C18b C23b 123.1(2) ?
C19b C18b C23b 118.69(19) ?
C18b C19b C20b 120.9(3) ?
C18b C19b H1c19b 119.53 ?
C20b C19b H1c19b 119.53 ?
C19b C20b C21b 120.4(2) ?
C19b C20b H1c20b 119.8 ?
C21b C20b H1c20b 119.81 ?
C20b C21b C22b 119.2(2) ?
C20b C21b H1c21b 120.42 ?
C22b C21b H1c21b 120.43 ?
C21b C22b C23b 120.2(3) ?
C21b C22b H1c22b 119.88 ?
C23b C22b H1c22b 119.88 ?
C18b C23b C22b 120.5(2) ?
C18b C23b H1c23b 119.72 ?
C22b C23b H1c23b 119.74 ?

loop_
_geom_bond_atom_site_label_1
_geom_bond_atom_site_label_2
_geom_bond_distance
_geom_bond_publ_flag
P1a O1a 1.4808(17) y
P1a N1a 1.7081(18) y
P1a N2a 1.6219(19) y
P1a N3a 1.6199(17) y
P1b O1b 1.4784(17) y
P1b N1b 1.6986(19) y
P1b N2b 1.618(2) y
P1b N3b 1.6181(17) y
F1a C3a 1.352(3) ?
F2a C7a 1.346(3) ?
F1b C3b 1.349(3) ?
F2b C7b 1.349(3) ?
O2a C1a 1.225(3) ?
O2b C1b 1.218(3) ?
N1a C1a 1.355(3) y
N1a H1n1a 0.862(18) ?
N2a C8a 1.469(2) y
N2a H1n2a 0.859(12) ?
N3a C16a 1.463(3) y
N3a H1n3a 0.861(19) ?
N1b C1b 1.367(3) y
N1b H1n1b 0.865(16) ?
N2b C8b 1.459(3) y
N2b H1n2b 0.856(10) ?
N3b C16b 1.460(3) y
N3b H1n3b 0.861(17) ?
C1a C2a 1.498(3) ?
C2a C3a 1.389(3) ?
C2a C7a 1.396(4) ?
C3a C4a 1.378(3) ?
C4a C5a 1.370(5) ?
C4a H1c4a 0.9601 ?
C5a C6a 1.393(5) ?
C5a H1c5a 0.96 ?
C6a C7a 1.377(4) ?
C6a H1c6a 0.9599 ?
C8a C9a 1.531(3) ?
C8a C10a 1.525(3) ?
C8a H1c8a 0.9601 ?
C9a H1c9a 0.96 ?
C9a H2c9a 0.9599 ?
C9a H3c9a 0.96 ?
C10a C11a 1.397(3) ?
C10a C15a 1.385(3) ?
C11a C12a 1.384(3) ?
C11a H1c11a 0.9601 ?
C12a C13a 1.384(4) ?
C12a H1c12a 0.9601 ?
C13a C14a 1.385(3) ?
C13a H1c13a 0.96 ?
C14a C15a 1.390(3) ?
C14a H1c14a 0.9599 ?
C15a H1c15a 0.9599 ?
C16a C17a 1.530(3) ?
C16a C18a 1.526(2) ?
C16a H1c16a 0.9601 ?
C17a H1c17a 0.9601 ?
C17a H2c17a 0.9599 ?
C17a H3c17a 0.96 ?
C18a C19a 1.396(3) ?
C18a C23a 1.398(3) ?
C19a C20a 1.391(3) ?
C19a H1c19a 0.9599 ?
C20a C21a 1.380(4) ?
C20a H1c20a 0.9599 ?
C21a C22a 1.395(4) ?
C21a H1c21a 0.96 ?
C22a C23a 1.382(3) ?
C22a H1c22a 0.9601 ?
C23a H1c23a 0.9601 ?
C1b C2b 1.505(3) ?
C2b C3b 1.390(3) ?
C2b C7b 1.392(4) ?
C3b C4b 1.375(3) ?
C4b C5b 1.383(4) ?
C4b H1c4b 0.9601 ?
C5b C6b 1.386(4) ?
C5b H1c5b 0.96 ?
C6b C7b 1.383(3) ?
C6b H1c6b 0.9599 ?
C8b C9b 1.534(3) ?
C8b C10b 1.523(3) ?
C8b H1c8b 0.9601 ?
C9b H1c9b 0.96 ?
C9b H2c9b 0.9599 ?
C9b H3c9b 0.96 ?
C10b C11b 1.395(3) ?
C10b C15b 1.393(3) ?
C11b C12b 1.384(3) ?
C11b H1c11b 0.96 ?
C12b C13b 1.382(4) ?
C12b H1c12b 0.96 ?
C13b C14b 1.388(3) ?
C13b H1c13b 0.96 ?
C14b C15b 1.385(3) ?
C14b H1c14b 0.96 ?
C15b H1c15b 0.96 ?
C16b C17b 1.528(4) ?
C16b C18b 1.521(3) ?
C16b H1c16b 0.9601 ?
C17b H1c17b 0.9601 ?
C17b H2c17b 0.9599 ?
C17b H3c17b 0.9601 ?
C18b C19b 1.392(3) ?
C18b C23b 1.383(4) ?
C19b C20b 1.381(3) ?
C19b H1c19b 0.9601 ?
C20b C21b 1.385(4) ?
C20b H1c20b 0.9601 ?
C21b C22b 1.389(4) ?
C21b H1c21b 0.96 ?
C22b C23b 1.395(3) ?
C22b H1c22b 0.9599 ?
C23b H1c23b 0.9599 ?

loop_
_geom_hbond_atom_site_label_D
_geom_hbond_atom_site_label_H
_geom_hbond_atom_site_label_A
_geom_hbond_site_symmetry_A
_geom_hbond_distance_DH
_geom_hbond_distance_HA
_geom_hbond_distance_DA
_geom_hbond_angle_DHA
_geom_hbond_publ_flag
C5a H1c5a O1a 1_565 0.96 2.34 3.271(3) 162.23 y
N1a H1n1a O2b . 0.862(18) 2.006(16) 2.863(2) 173(3) y
N2a H1n2a O1b 1_655 0.859(12) 2.110(12) 2.907(2) 154(3) y
N3a H1n3a O1b 1_655 0.861(19) 2.13(2) 2.938(3) 155(2) y
N1b H1n1b O2a 1_455 0.865(16) 1.951(14) 2.812(2) 173(2) y
N2b H1n2b O1a . 0.856(10) 2.046(13) 2.858(2) 158(3) y
N3b H1n3b O1a . 0.861(17) 2.07(2) 2.887(3) 157(2) y

loop_
_geom_torsion_atom_site_label_1
_geom_torsion_atom_site_label_2
_geom_torsion_atom_site_label_3
_geom_torsion_atom_site_label_4
_geom_torsion
_geom_torsion_publ_flag
P1a N2a C8a C9a -88.5(2) y
P1b N2b C8b C9b -101.0(2) y
P1a N3a C16a C17a -117.68(19) y
P1b N3b C16b C17b -121.47(19) y
O1a P1a N1a C1a 177.16(16) y
O1b P1b N1b C1b 178.46(17) y
O1a P1a N2a C8a -51.78(19) y
O1b P1b N2b C8b -55.44(19) y
O1a P1a N3a C16a 25.1(2) y
O1b P1b N3b C16b 42.1(2) y
P1a N1a C1a O2a 1.4(3) y
P1b N1b C1b O2b -1.2(3) y
P1a N2a C8a C10a 147.93(15) y
P1b N2b C8b C10b 134.66(16) y
P1a N3a C16a C18a 116.90(18) y
P1b N3b C16b C18b 115.40(19) y

_cod_database_fobs_code 2021095
